data_7226973
loop_
_publ_author_name
'Vishnoi, Pratap'
'Kaleeswaran, D.'
'Kalita, Alok Ch.'
'Murugavel, Ramaswamy'

_publ_section_title
;
 Dependence of the SBU length on the size of metal ions in alkaline earth
 MOFs derived from a flexible C3-symmetric tricarboxylic acid
;
_journal_issue 47
_journal_name_full CrystEngComm
_journal_page_first 9130
_journal_paper_doi 10.1039/C6CE01821A
_journal_volume 18
_journal_year 2016
_chemical_formula_moiety 'C72 H79 Ca4 Cl N2 O26'
_chemical_formula_sum 'C72 H79 Ca4 Cl N2 O26'
_chemical_formula_weight 1584.14
_chemical_name_systematic
;
 ?
;
_space_group_IT_number 2
_symmetry_cell_setting triclinic
_symmetry_space_group_name_Hall '-P 1'
_symmetry_space_group_name_H-M 'P -1'
_atom_sites_solution_hydrogens geom
_atom_sites_solution_primary direct
_atom_sites_solution_secondary difmap
_audit_creation_method SHELXL-97
_audit_update_record
;
2016-10-03 deposited with the CCDC.
2016-10-31 downloaded from the CCDC.
;
_cell_angle_alpha 118.19(3)
_cell_angle_beta 95.92(7)
_cell_angle_gamma 103.52(5)
_cell_formula_units_Z 2
_cell_length_a 15.547(6)
_cell_length_b 20.203(10)
_cell_length_c 20.451(12)
_cell_measurement_reflns_used 7185
_cell_measurement_temperature 150(2)
_cell_measurement_theta_max 25.20
_cell_measurement_theta_min 2.40
_cell_volume 5331(6)
_computing_cell_refinement 'CrystalClear-SM Expert 2.0 r4'
_computing_data_collection 'CrystalClear-SM Expert 2.0 r4 (Rigaku, 2009)'
_computing_data_reduction 'CrystalClear-SM Expert 2.0 r4'
_computing_molecular_graphics 'CrystalStructure 4.0 (Rigaku, 2010)'
_computing_publication_material 'CrystalStructure 4.0'
_computing_structure_refinement 'SHELXL97 (Sheldrick, 2008)'
_computing_structure_solution 'SHELXS86 (Sheldrick, 1985)'
_diffrn_ambient_temperature 150(2)
_diffrn_detector_area_resol_mean 28.5714
_diffrn_measured_fraction_theta_full 0.988
_diffrn_measured_fraction_theta_max 0.988
_diffrn_measurement_device_type 'Rigaku Saturn724+'
_diffrn_measurement_method \w
_diffrn_radiation_monochromator graphite
_diffrn_radiation_source 'fine-focus sealed tube'
_diffrn_radiation_type MoK\a
_diffrn_radiation_wavelength 0.71073
_diffrn_reflns_av_R_equivalents 0.0807
_diffrn_reflns_av_sigmaI/netI 0.1542
_diffrn_reflns_limit_h_max 15
_diffrn_reflns_limit_h_min -18
_diffrn_reflns_limit_k_max 24
_diffrn_reflns_limit_k_min -17
_diffrn_reflns_limit_l_max 24
_diffrn_reflns_limit_l_min -24
_diffrn_reflns_number 39167
_diffrn_reflns_theta_full 25.00
_diffrn_reflns_theta_max 25.00
_diffrn_reflns_theta_min 3.00
_exptl_absorpt_coefficient_mu 0.285
_exptl_absorpt_correction_T_max 0.9943
_exptl_absorpt_correction_T_min 0.9666
_exptl_absorpt_correction_type multi-scan
_exptl_absorpt_process_details 'NUMABS (Rigaku, 1999)'
_exptl_crystal_colour colorless
_exptl_crystal_density_diffrn 0.987
_exptl_crystal_density_method 'not measured'
_exptl_crystal_description prism
_exptl_crystal_F_000 1660
_exptl_crystal_size_max 0.12
_exptl_crystal_size_mid 0.07
_exptl_crystal_size_min 0.02
_refine_diff_density_max 0.893
_refine_diff_density_min -0.877
_refine_diff_density_rms 0.112
_refine_ls_extinction_coef 0.0022(11)
_refine_ls_extinction_expression Fc^*^=kFc[1+0.001xFc^2^\l^3^/sin(2\q)]^-1/4^
_refine_ls_extinction_method SHELXL
_refine_ls_goodness_of_fit_ref 1.114
_refine_ls_hydrogen_treatment mixed
_refine_ls_matrix_type full
_refine_ls_number_parameters 949
_refine_ls_number_reflns 18561
_refine_ls_number_restraints 39
_refine_ls_restrained_S_all 1.117
_refine_ls_R_factor_all 0.1977
_refine_ls_R_factor_gt 0.1417
_refine_ls_shift/su_max 0.001
_refine_ls_shift/su_mean 0.000
_refine_ls_structure_factor_coef Fsqd
_refine_ls_weighting_details 'calc w=1/[\s^2^(Fo^2^)+(0.2000P)^2^+0.0000P] where P=(Fo^2^+2Fc^2^)/3'
_refine_ls_weighting_scheme calc
_refine_ls_wR_factor_gt 0.3812
_refine_ls_wR_factor_ref 0.4188
_reflns_number_gt 8716
_reflns_number_total 18561
_reflns_threshold_expression >2sigma(I)
_cod_data_source_file c6ce01821a2.cif
_cod_data_source_block Ca-TCMTB
_cod_depositor_comments
;
The following automatic conversions were performed:

'_exptl_absorpt_correction_type' value 'Multi-scan' changed to
'multi-scan' according to
/usr/data/users/saulius/crontab/automatic-downloads/rss-feeds/RSC/lib/dictionaries/cif_core.dic
dictionary named 'cif_core.dic' version 2.4.2 from 2011-04-26.

Automatic conversion script
Id: cif_fix_values 4268 2015-11-12 08:31:59Z antanas 

 Adding full bibliography for 7226972--7226975.cif.
;
_cod_original_cell_volume 5331(5)
_cod_original_sg_symbol_Hall '-p 1'
_cod_original_sg_symbol_H-M 'p -1'
_cod_database_code 7226973

loop_
_symmetry_equiv_pos_as_xyz
'x, y, z'
'-x, -y, -z'

loop_
_atom_site_label
_atom_site_type_symbol
_atom_site_fract_x
_atom_site_fract_y
_atom_site_fract_z
_atom_site_U_iso_or_equiv
_atom_site_adp_type
_atom_site_occupancy
_atom_site_symmetry_multiplicity
_atom_site_calc_flag
_atom_site_refinement_flags
Ca1 Ca 0.14348(10) 0.12290(8) 0.75551(9) 0.0421(4) Uani 1 1 d .
Ca2 Ca -0.09012(11) 0.18249(10) 0.80093(11) 0.0587(5) Uani 1 1 d .
Ca3 Ca 0.32898(11) 0.17463(9) -0.08960(9) 0.0487(4) Uani 1 1 d .
Ca4 Ca 0.52844(17) 1.14350(16) 0.84886(15) 0.0965(8) Uani 1 1 d .
Cl1 Cl 0.0319(16) -0.0481(13) 0.8792(8) 0.86(3) Uani 1 1 d .
O1 O -0.2967(3) -0.3053(3) 0.6346(3) 0.0489(13) Uani 1 1 d .
O2 O -0.1015(5) 0.0534(4) 0.7272(5) 0.094(2) Uani 1 1 d .
O3 O 0.0191(5) 0.0104(3) 0.7146(4) 0.081(2) Uani 1 1 d .
O4 O -0.4157(3) -0.6648(3) 0.3337(3) 0.0568(14) Uani 1 1 d .
O5 O -0.3951(5) -0.8296(5) -0.0164(4) 0.099(2) Uani 1 1 d .
O6 O -0.5204(4) -0.7970(4) -0.0277(3) 0.0673(16) Uani 1 1 d U
O7 O -0.5185(3) -0.6144(3) 0.6406(4) 0.0583(15) Uani 1 1 d .
O8 O -0.7113(3) -0.7756(3) 0.8154(3) 0.0514(13) Uani 1 1 d .
O9 O -0.5703(4) -0.7823(3) 0.8427(4) 0.0614(15) Uani 1 1 d .
O10 O 0.0963(3) 0.3648(3) 0.5104(3) 0.0522(14) Uani 1 1 d .
O11 O -0.0323(4) 0.2269(4) 0.7240(4) 0.0763(19) Uani 1 1 d .
O12 O 0.0896(4) 0.1875(3) 0.7017(4) 0.0651(16) Uani 1 1 d .
O13 O 0.1035(3) 0.3567(3) 0.2261(3) 0.0462(12) Uani 1 1 d .
O14 O 0.0601(4) 0.2019(3) -0.1389(3) 0.0511(13) Uani 1 1 d .
O15 O 0.1720(3) 0.1642(3) -0.1058(3) 0.0490(12) Uani 1 1 d .
O16 O 0.1863(3) 0.6996(3) 0.5306(3) 0.0569(15) Uani 1 1 d .
O17 O 0.2430(4) 1.0572(3) 0.7844(3) 0.0552(14) Uani 1 1 d .
O18 O 0.3782(4) 1.0511(3) 0.8228(4) 0.0716(18) Uani 1 1 d .
O19 O 0.3491(4) 0.3073(3) 0.0041(4) 0.0727(17) Uani 1 1 d DU
O20 O 0.2944(4) 0.1094(3) -0.0199(4) 0.0657(16) Uani 1 1 d DU
O21 O -0.0946(8) 0.3122(5) 0.8869(5) 0.145(4) Uani 1 1 d .
O22 O -0.1523(5) 0.1411(5) 0.8858(5) 0.114(3) Uani 1 1 d .
O23 O -0.2399(5) 0.1606(6) 0.7379(6) 0.138(4) Uani 1 1 d .
O24 O 0.1832(5) 0.0641(4) 0.6368(4) 0.0805(19) Uani 1 1 d .
O25 O 0.5103(9) 1.0923(8) 0.7132(9) 0.195(5) Uani 1 1 d U
O26 O 0.6527(7) 1.2526(7) 0.8749(8) 0.169(4) Uani 1 1 d U
N1 N 0.4135(10) 0.4425(6) 0.0746(8) 0.146(5) Uani 1 1 d DU
N2 N 0.3355(9) 0.0496(8) 0.0447(9) 0.140(5) Uani 1 1 d DU
C1 C -0.3346(4) -0.4506(4) 0.5715(4) 0.0419(16) Uani 1 1 d .
C2 C -0.3721(5) -0.4937(5) 0.4922(4) 0.0476(18) Uani 1 1 d .
C3 C -0.4313(4) -0.5731(4) 0.4580(4) 0.0416(17) Uani 1 1 d .
C4 C -0.4498(4) -0.6091(4) 0.5007(4) 0.0392(16) Uani 1 1 d .
C5 C -0.4117(4) -0.5647(4) 0.5817(4) 0.0388(16) Uani 1 1 d .
C6 C -0.3601(4) -0.4850(4) 0.6165(4) 0.0433(18) Uani 1 1 d .
C7 C -0.3320(5) -0.4336(5) 0.7048(5) 0.054(2) Uani 1 1 d .
H7A H -0.2954 -0.3795 0.7206 0.081 Uiso 1 1 calc R
H7B H -0.2959 -0.4563 0.7256 0.081 Uiso 1 1 calc R
H7C H -0.3869 -0.4323 0.7244 0.081 Uiso 1 1 calc R
C8 C -0.3471(5) -0.4541(5) 0.4456(5) 0.058(2) Uani 1 1 d .
H8A H -0.3780 -0.4915 0.3914 0.087 Uiso 1 1 calc R
H8B H -0.2808 -0.4386 0.4518 0.087 Uiso 1 1 calc R
H8C H -0.3665 -0.4070 0.4639 0.087 Uiso 1 1 calc R
C9 C -0.5055(5) -0.6981(5) 0.4614(5) 0.058(2) Uani 1 1 d .
H9A H -0.5131 -0.7125 0.5005 0.087 Uiso 1 1 calc R
H9B H -0.4730 -0.7300 0.4271 0.087 Uiso 1 1 calc R
H9C H -0.5656 -0.7083 0.4318 0.087 Uiso 1 1 calc R
C10 C -0.2587(4) -0.3717(4) 0.6083(5) 0.0459(18) Uani 1 1 d .
H10A H -0.2164 -0.3648 0.6524 0.055 Uiso 1 1 calc R
H10B H -0.2235 -0.3713 0.5707 0.055 Uiso 1 1 calc R
C11 C -0.2369(5) -0.2340(4) 0.6512(5) 0.0494(19) Uani 1 1 d .
C12 C -0.2677(6) -0.1699(5) 0.6843(6) 0.071(3) Uani 1 1 d .
H12 H -0.3262 -0.1771 0.6949 0.085 Uiso 1 1 calc R
C13 C -0.2142(6) -0.0937(5) 0.7029(6) 0.067(2) Uani 1 1 d .
H13 H -0.2387 -0.0511 0.7217 0.080 Uiso 1 1 calc R
C14 C -0.1222(5) -0.0805(4) 0.6934(5) 0.052(2) Uani 1 1 d .
C15 C -0.0922(5) -0.1465(5) 0.6623(5) 0.054(2) Uani 1 1 d .
H15 H -0.0325 -0.1397 0.6542 0.065 Uiso 1 1 calc R
C16 C -0.1469(5) -0.2222(4) 0.6424(5) 0.055(2) Uani 1 1 d .
H16 H -0.1234 -0.2653 0.6232 0.066 Uiso 1 1 calc R
C17 C -0.0650(7) 0.0012(5) 0.7160(6) 0.074(3) Uani 1 1 d .
C18 C -0.4731(5) -0.6195(5) 0.3717(5) 0.054(2) Uani 1 1 d .
H18A H -0.5354 -0.6556 0.3597 0.065 Uiso 1 1 calc R
H18B H -0.4776 -0.5824 0.3538 0.065 Uiso 1 1 calc R
C19 C -0.4335(5) -0.7000(5) 0.2549(5) 0.057(2) Uani 1 1 d .
C20 C -0.3732(7) -0.7391(6) 0.2195(7) 0.079(3) Uani 1 1 d .
H20 H -0.3273 -0.7441 0.2497 0.095 Uiso 1 1 calc R
C21 C -0.3784(6) -0.7702(6) 0.1432(6) 0.081(3) Uani 1 1 d .
H21 H -0.3352 -0.7949 0.1218 0.097 Uiso 1 1 calc R
C22 C -0.4456(5) -0.7663(5) 0.0960(5) 0.066(2) Uani 1 1 d .
C23 C -0.5099(6) -0.7296(5) 0.1319(5) 0.067(2) Uani 1 1 d .
H23 H -0.5582 -0.7270 0.1018 0.081 Uiso 1 1 calc R
C24 C -0.5024(4) -0.6976(5) 0.2109(5) 0.054(2) Uani 1 1 d .
H24 H -0.5460 -0.6743 0.2334 0.065 Uiso 1 1 calc R
C25 C -0.4580(6) -0.8017(5) 0.0119(6) 0.067(2) Uani 1 1 d U
C26 C -0.4250(5) -0.6036(5) 0.6303(5) 0.054(2) Uani 1 1 d .
H26A H -0.4148 -0.6556 0.6044 0.065 Uiso 1 1 calc R
H26B H -0.3803 -0.5696 0.6808 0.065 Uiso 1 1 calc R
C27 C -0.5403(5) -0.6525(4) 0.6808(4) 0.0459(17) Uani 1 1 d .
C28 C -0.4809(5) -0.6795(5) 0.7100(6) 0.067(3) Uani 1 1 d .
H28 H -0.4218 -0.6754 0.7006 0.081 Uiso 1 1 calc R
C29 C -0.5104(5) -0.7134(4) 0.7545(5) 0.052(2) Uani 1 1 d .
H29 H -0.4693 -0.7282 0.7784 0.063 Uiso 1 1 calc R
C30 C -0.5991(5) -0.7246(4) 0.7626(5) 0.0487(19) Uani 1 1 d .
C31 C -0.6594(5) -0.7024(5) 0.7297(5) 0.058(2) Uani 1 1 d .
H31 H -0.7200 -0.7098 0.7359 0.070 Uiso 1 1 calc R
C32 C -0.6294(5) -0.6685(5) 0.6865(5) 0.0497(19) Uani 1 1 d .
H32 H -0.6718 -0.6563 0.6606 0.060 Uiso 1 1 calc R
C33 C -0.6287(5) -0.7646(4) 0.8098(4) 0.0482(19) Uani 1 1 d .
C34 C 0.0760(4) 0.4455(4) 0.4574(4) 0.0389(15) Uani 1 1 d .
C35 C 0.0488(4) 0.4098(4) 0.3786(4) 0.0398(16) Uani 1 1 d .
C36 C 0.0811(4) 0.4520(4) 0.3410(4) 0.0389(16) Uani 1 1 d .
C37 C 0.1462(5) 0.5305(4) 0.3859(5) 0.0464(19) Uani 1 1 d .
C38 C 0.1766(5) 0.5645(4) 0.4648(5) 0.0455(18) Uani 1 1 d .
C39 C 0.1422(4) 0.5223(4) 0.5016(4) 0.0410(16) Uani 1 1 d .
C40 C -0.0181(5) 0.3236(4) 0.3289(5) 0.058(2) Uani 1 1 d .
H40A H -0.0289 0.3078 0.2747 0.086 Uiso 1 1 calc R
H40B H -0.0762 0.3208 0.3438 0.086 Uiso 1 1 calc R
H40C H 0.0085 0.2877 0.3368 0.086 Uiso 1 1 calc R
C41 C 0.1760(6) 0.5743(4) 0.3432(5) 0.056(2) Uani 1 1 d .
H41A H 0.2198 0.6271 0.3797 0.084 Uiso 1 1 calc R
H41B H 0.1224 0.5798 0.3190 0.084 Uiso 1 1 calc R
H41C H 0.2047 0.5440 0.3038 0.084 Uiso 1 1 calc R
C42 C 0.1762(5) 0.5617(4) 0.5882(4) 0.0518(19) Uani 1 1 d .
H42A H 0.2218 0.6138 0.6086 0.078 Uiso 1 1 calc R
H42B H 0.2040 0.5284 0.5998 0.078 Uiso 1 1 calc R
H42C H 0.1248 0.5681 0.6119 0.078 Uiso 1 1 calc R
C43 C 0.0341(5) 0.4056(4) 0.4992(5) 0.0494(19) Uani 1 1 d .
H43A H 0.0283 0.4456 0.5492 0.059 Uiso 1 1 calc R
H43B H -0.0273 0.3670 0.4684 0.059 Uiso 1 1 calc R
C44 C 0.0762(5) 0.3319(4) 0.5565(5) 0.0453(18) Uani 1 1 d .
C45 C 0.0060(5) 0.3373(5) 0.5917(5) 0.0515(19) Uani 1 1 d .
H45 H -0.0340 0.3643 0.5859 0.062 Uiso 1 1 calc R
C46 C -0.0062(5) 0.3021(5) 0.6369(4) 0.0498(18) Uani 1 1 d .
H46 H -0.0533 0.3081 0.6632 0.060 Uiso 1 1 calc R
C47 C 0.0470(4) 0.2599(4) 0.6445(4) 0.0400(16) Uani 1 1 d .
C48 C 0.1188(5) 0.2531(5) 0.6056(5) 0.053(2) Uani 1 1 d .
H48 H 0.1569 0.2241 0.6100 0.064 Uiso 1 1 calc R
C49 C 0.1337(5) 0.2885(5) 0.5614(5) 0.052(2) Uani 1 1 d .
H49 H 0.1811 0.2835 0.5354 0.063 Uiso 1 1 calc R
C50 C 0.0335(5) 0.2210(5) 0.6935(5) 0.0487(18) Uani 1 1 d .
C51 C 0.0519(6) 0.4109(5) 0.2549(4) 0.0523(19) Uani 1 1 d .
H51A H -0.0145 0.3816 0.2361 0.063 Uiso 1 1 calc R
H51B H 0.0655 0.4500 0.2380 0.063 Uiso 1 1 calc R
C52 C 0.1000(5) 0.3203(4) 0.1481(4) 0.0455(18) Uani 1 1 d .
C53 C 0.1541(5) 0.2699(4) 0.1238(5) 0.0510(19) Uani 1 1 d .
H53 H 0.1877 0.2626 0.1599 0.061 Uiso 1 1 calc R
C54 C 0.1587(5) 0.2314(4) 0.0491(5) 0.0522(19) Uani 1 1 d .
H54 H 0.1960 0.1983 0.0340 0.063 Uiso 1 1 calc R
C55 C 0.1058(5) 0.2411(4) -0.0087(5) 0.0504(19) Uani 1 1 d .
C56 C 0.0543(5) 0.2910(4) 0.0164(5) 0.054(2) Uani 1 1 d .
H56 H 0.0216 0.2999 -0.0190 0.065 Uiso 1 1 calc R
C57 C 0.0487(6) 0.3303(5) 0.0951(5) 0.059(2) Uani 1 1 d .
H57 H 0.0105 0.3626 0.1107 0.071 Uiso 1 1 calc R
C58 C 0.1119(5) 0.2012(4) -0.0899(5) 0.0472(18) Uani 1 1 d .
C59 C 0.2433(5) 0.6475(4) 0.5106(5) 0.0486(19) Uani 1 1 d .
H59A H 0.2815 0.6558 0.5574 0.058 Uiso 1 1 calc R
H59B H 0.2837 0.6578 0.4798 0.058 Uiso 1 1 calc R
C60 C 0.2199(5) 0.7768(4) 0.5917(5) 0.054(2) Uani 1 1 d .
C61 C 0.1604(5) 0.8210(4) 0.6023(5) 0.057(2) Uani 1 1 d .
H61 H 0.1024 0.7973 0.5669 0.068 Uiso 1 1 calc R
C62 C 0.1828(6) 0.8982(4) 0.6625(5) 0.059(2) Uani 1 1 d .
H62 H 0.1400 0.9262 0.6707 0.071 Uiso 1 1 calc R
C63 C 0.2722(6) 0.9340(5) 0.7116(5) 0.057(2) Uani 1 1 d .
C64 C 0.3354(6) 0.8935(4) 0.6998(5) 0.057(2) Uani 1 1 d .
H64 H 0.3956 0.9193 0.7322 0.068 Uiso 1 1 calc R
C65 C 0.3095(6) 0.8132(5) 0.6391(5) 0.065(2) Uani 1 1 d .
H65 H 0.3518 0.7847 0.6306 0.078 Uiso 1 1 calc R
C66 C 0.2992(6) 1.0199(4) 0.7766(5) 0.0517(19) Uani 1 1 d .
C67 C 0.3323(12) 0.4545(8) 0.1051(11) 0.167(7) Uani 1 1 d D
H67A H 0.3434 0.5113 0.1391 0.251 Uiso 1 1 calc R
H67B H 0.3211 0.4273 0.1339 0.251 Uiso 1 1 calc R
H67C H 0.2789 0.4328 0.0625 0.251 Uiso 1 1 calc R
C68 C 0.4896(14) 0.5127(10) 0.0880(14) 0.284(15) Uani 1 1 d DU
H68A H 0.5031 0.5558 0.1413 0.426 Uiso 1 1 calc R
H68B H 0.4709 0.5306 0.0535 0.426 Uiso 1 1 calc R
H68C H 0.5442 0.4973 0.0780 0.426 Uiso 1 1 calc R
C69 C 0.4163(8) 0.3698(7) 0.0252(8) 0.115(4) Uani 1 1 d DU
H69 H 0.4689 0.3647 0.0058 0.138 Uiso 1 1 calc R
C70 C 0.3318(8) 0.0663(7) -0.0057(8) 0.101(3) Uani 1 1 d DU
H70 H 0.3642 0.0416 -0.0423 0.122 Uiso 1 1 calc R
C71 C 0.383(2) -0.0001(17) 0.0595(16) 0.32(2) Uani 1 1 d D
H71A H 0.3684 -0.0027 0.1039 0.484 Uiso 1 1 calc R
H71B H 0.4494 0.0237 0.0701 0.484 Uiso 1 1 calc R
H71C H 0.3632 -0.0537 0.0144 0.484 Uiso 1 1 calc R
C72 C 0.3085(17) 0.0977(14) 0.1158(11) 0.216(11) Uani 1 1 d D
H72A H 0.3142 0.0766 0.1498 0.325 Uiso 1 1 calc R
H72B H 0.2451 0.0954 0.1025 0.325 Uiso 1 1 calc R
H72C H 0.3485 0.1529 0.1419 0.325 Uiso 1 1 calc R
H22A H -0.1960 0.1373 0.9073 0.080 Uiso 1 1 d .
H22B H -0.1481 0.1847 0.8835 0.080 Uiso 1 1 d .
H21A H -0.0883 0.3557 0.9293 0.120 Uiso 1 1 d .
H21B H -0.1067 0.3224 0.8512 0.120 Uiso 1 1 d .
H24A H 0.1749 0.0223 0.5928 0.080 Uiso 1 1 d .
H24B H 0.2195 0.1026 0.6343 0.080 Uiso 1 1 d .
H26C H 0.6848 1.3045 0.8999 0.080 Uiso 1 1 d .
H23A H -0.2859 0.1370 0.7507 0.120 Uiso 1 1 d .
H23B H -0.2478 0.1238 0.6898 0.120 Uiso 1 1 d .
H25A H 0.5016 1.0963 0.6698 0.120 Uiso 1 1 d .
H25B H 0.4617 1.0544 0.7017 0.120 Uiso 1 1 d .

loop_
_atom_site_aniso_label
_atom_site_aniso_U_11
_atom_site_aniso_U_22
_atom_site_aniso_U_33
_atom_site_aniso_U_23
_atom_site_aniso_U_13
_atom_site_aniso_U_12
Ca1 0.0539(9) 0.0337(8) 0.0422(9) 0.0221(7) 0.0125(6) 0.0136(6)
Ca2 0.0662(10) 0.0605(11) 0.0571(11) 0.0346(9) 0.0197(8) 0.0213(8)
Ca3 0.0622(9) 0.0494(9) 0.0388(9) 0.0263(8) 0.0090(7) 0.0185(7)
Ca4 0.1096(17) 0.1166(19) 0.0793(17) 0.0543(15) 0.0282(13) 0.0523(15)
Cl1 0.92(4) 0.77(4) 0.229(13) 0.175(18) -0.092(18) -0.58(3)
O1 0.039(2) 0.036(3) 0.065(4) 0.022(3) 0.012(2) 0.010(2)
O2 0.101(5) 0.040(3) 0.117(7) 0.038(4) -0.004(4) 0.002(3)
O3 0.081(4) 0.050(4) 0.096(6) 0.036(4) 0.017(4) 0.001(3)
O4 0.066(3) 0.072(4) 0.042(3) 0.027(3) 0.017(3) 0.042(3)
O5 0.107(5) 0.137(6) 0.064(5) 0.038(5) 0.021(4) 0.086(5)
O6 0.051(3) 0.092(4) 0.053(4) 0.030(3) 0.012(3) 0.029(3)
O7 0.047(3) 0.075(4) 0.081(4) 0.058(3) 0.024(3) 0.023(3)
O8 0.056(3) 0.045(3) 0.051(3) 0.025(3) 0.017(2) 0.011(2)
O9 0.057(3) 0.076(4) 0.069(4) 0.052(3) 0.012(3) 0.018(3)
O10 0.054(3) 0.061(3) 0.079(4) 0.054(3) 0.038(3) 0.034(2)
O11 0.077(4) 0.088(5) 0.110(6) 0.081(5) 0.031(4) 0.034(3)
O12 0.078(4) 0.083(4) 0.082(5) 0.066(4) 0.039(3) 0.048(3)
O13 0.060(3) 0.056(3) 0.030(3) 0.020(2) 0.017(2) 0.033(2)
O14 0.078(3) 0.040(3) 0.029(3) 0.015(2) 0.002(2) 0.018(2)
O15 0.060(3) 0.047(3) 0.045(3) 0.025(3) 0.018(2) 0.021(2)
O16 0.047(3) 0.028(3) 0.083(4) 0.015(3) 0.013(3) 0.022(2)
O17 0.085(4) 0.037(3) 0.054(4) 0.025(3) 0.021(3) 0.033(3)
O18 0.085(4) 0.050(3) 0.072(4) 0.024(3) 0.007(3) 0.032(3)
O19 0.091(4) 0.052(3) 0.061(4) 0.016(3) 0.023(3) 0.026(3)
O20 0.077(4) 0.075(4) 0.073(4) 0.051(4) 0.033(3) 0.036(3)
O21 0.245(11) 0.109(7) 0.090(7) 0.035(6) 0.028(7) 0.112(7)
O22 0.119(6) 0.126(7) 0.114(7) 0.083(6) 0.042(5) 0.014(5)
O23 0.085(5) 0.186(10) 0.126(8) 0.074(8) 0.002(5) 0.038(6)
O24 0.113(5) 0.066(4) 0.055(4) 0.021(3) 0.026(3) 0.035(4)
O25 0.195(5) 0.196(5) 0.195(5) 0.100(3) 0.0489(16) 0.0630(19)
O26 0.156(7) 0.191(8) 0.186(8) 0.133(7) 0.026(6) 0.025(6)
N1 0.216(13) 0.075(5) 0.132(11) 0.057(6) 0.042(9) 0.012(6)
N2 0.173(11) 0.173(12) 0.168(13) 0.150(12) 0.043(10) 0.074(9)
C1 0.039(4) 0.047(4) 0.048(5) 0.030(4) 0.014(3) 0.012(3)
C2 0.047(4) 0.062(5) 0.045(5) 0.029(4) 0.017(3) 0.032(4)
C3 0.029(3) 0.044(4) 0.056(5) 0.023(4) 0.013(3) 0.023(3)
C4 0.045(4) 0.044(4) 0.040(4) 0.026(3) 0.015(3) 0.023(3)
C5 0.033(3) 0.040(4) 0.048(5) 0.023(3) 0.011(3) 0.019(3)
C6 0.039(4) 0.043(4) 0.051(5) 0.020(4) 0.018(3) 0.025(3)
C7 0.050(4) 0.055(5) 0.053(5) 0.025(4) 0.009(4) 0.023(4)
C8 0.051(4) 0.068(5) 0.079(6) 0.056(5) 0.024(4) 0.016(4)
C9 0.050(4) 0.062(5) 0.059(6) 0.030(4) 0.015(4) 0.015(4)
C10 0.042(4) 0.043(4) 0.063(5) 0.030(4) 0.028(3) 0.017(3)
C11 0.053(4) 0.043(4) 0.051(5) 0.021(4) 0.007(3) 0.022(3)
C12 0.061(5) 0.061(6) 0.104(8) 0.045(6) 0.036(5) 0.032(4)
C13 0.062(5) 0.048(5) 0.077(7) 0.023(5) 0.011(4) 0.017(4)
C14 0.051(4) 0.027(4) 0.068(6) 0.026(4) 0.006(4) -0.003(3)
C15 0.050(4) 0.053(5) 0.064(6) 0.032(4) 0.017(4) 0.018(4)
C16 0.050(4) 0.043(4) 0.071(6) 0.021(4) 0.034(4) 0.022(3)
C17 0.084(7) 0.050(5) 0.084(8) 0.042(5) 0.003(5) 0.007(5)
C18 0.047(4) 0.060(5) 0.066(6) 0.038(4) 0.021(4) 0.020(4)
C19 0.056(5) 0.062(5) 0.058(6) 0.036(4) 0.014(4) 0.015(4)
C20 0.095(7) 0.093(7) 0.089(8) 0.056(7) 0.039(6) 0.066(6)
C21 0.078(6) 0.093(7) 0.069(7) 0.024(6) 0.026(5) 0.060(5)
C22 0.053(5) 0.081(6) 0.060(6) 0.026(5) 0.015(4) 0.036(4)
C23 0.062(5) 0.073(6) 0.047(5) 0.017(5) 0.000(4) 0.028(4)
C24 0.032(4) 0.081(6) 0.048(5) 0.029(4) 0.011(3) 0.024(4)
C25 0.065(5) 0.062(5) 0.060(6) 0.018(5) 0.016(4) 0.028(4)
C26 0.038(4) 0.071(5) 0.072(6) 0.048(5) 0.024(4) 0.020(4)
C27 0.056(4) 0.051(4) 0.038(4) 0.026(4) 0.018(3) 0.021(3)
C28 0.046(4) 0.083(6) 0.126(9) 0.085(6) 0.034(5) 0.036(4)
C29 0.039(4) 0.054(5) 0.078(6) 0.043(4) 0.014(4) 0.020(3)
C30 0.049(4) 0.051(4) 0.050(5) 0.034(4) 0.007(3) 0.007(3)
C31 0.054(4) 0.057(5) 0.076(6) 0.040(5) 0.021(4) 0.024(4)
C32 0.044(4) 0.064(5) 0.053(5) 0.037(4) 0.016(3) 0.023(4)
C33 0.068(5) 0.023(3) 0.043(5) 0.015(3) 0.019(4) 0.000(3)
C34 0.049(4) 0.037(4) 0.037(4) 0.020(3) 0.012(3) 0.020(3)
C35 0.044(4) 0.031(3) 0.042(4) 0.011(3) 0.017(3) 0.022(3)
C36 0.039(3) 0.040(4) 0.035(4) 0.015(3) 0.014(3) 0.017(3)
C37 0.056(4) 0.038(4) 0.067(6) 0.033(4) 0.031(4) 0.032(3)
C38 0.050(4) 0.042(4) 0.053(5) 0.020(4) 0.029(3) 0.029(3)
C39 0.046(4) 0.036(4) 0.044(4) 0.020(3) 0.007(3) 0.020(3)
C40 0.066(5) 0.058(5) 0.056(5) 0.027(4) 0.025(4) 0.034(4)
C41 0.081(5) 0.043(4) 0.062(6) 0.033(4) 0.041(4) 0.031(4)
C42 0.060(4) 0.051(4) 0.034(4) 0.011(4) 0.016(3) 0.023(4)
C43 0.067(5) 0.045(4) 0.061(5) 0.039(4) 0.016(4) 0.032(4)
C44 0.046(4) 0.051(4) 0.063(5) 0.043(4) 0.019(3) 0.022(3)
C45 0.057(4) 0.059(5) 0.048(5) 0.029(4) 0.023(4) 0.029(4)
C46 0.049(4) 0.073(5) 0.045(5) 0.037(4) 0.025(3) 0.028(4)
C47 0.045(4) 0.034(4) 0.049(5) 0.028(3) 0.013(3) 0.012(3)
C48 0.051(4) 0.073(5) 0.070(6) 0.056(5) 0.015(4) 0.035(4)
C49 0.053(4) 0.065(5) 0.071(6) 0.049(5) 0.027(4) 0.038(4)
C50 0.061(5) 0.064(5) 0.047(5) 0.042(4) 0.019(4) 0.029(4)
C51 0.074(5) 0.054(5) 0.034(4) 0.022(4) 0.011(4) 0.031(4)
C52 0.048(4) 0.038(4) 0.044(5) 0.009(3) 0.025(3) 0.022(3)
C53 0.068(5) 0.051(4) 0.042(5) 0.027(4) 0.009(4) 0.028(4)
C54 0.058(4) 0.046(4) 0.058(5) 0.031(4) 0.015(4) 0.017(3)
C55 0.060(4) 0.046(4) 0.042(5) 0.021(4) 0.020(4) 0.012(3)
C56 0.064(5) 0.047(4) 0.054(5) 0.022(4) 0.011(4) 0.033(4)
C57 0.086(6) 0.059(5) 0.052(5) 0.033(4) 0.026(4) 0.044(4)
C58 0.051(4) 0.039(4) 0.052(5) 0.026(4) 0.011(4) 0.010(3)
C59 0.042(4) 0.043(4) 0.057(5) 0.015(4) 0.013(3) 0.030(3)
C60 0.063(5) 0.031(4) 0.074(6) 0.029(4) 0.017(4) 0.019(3)
C61 0.039(4) 0.032(4) 0.080(6) 0.014(4) 0.001(4) 0.018(3)
C62 0.082(6) 0.040(4) 0.067(6) 0.030(4) 0.023(5) 0.030(4)
C63 0.081(6) 0.051(5) 0.048(5) 0.025(4) 0.017(4) 0.036(4)
C64 0.074(5) 0.046(4) 0.048(5) 0.019(4) 0.007(4) 0.032(4)
C65 0.071(5) 0.052(5) 0.064(6) 0.018(4) 0.018(4) 0.035(4)
C66 0.063(5) 0.046(4) 0.055(5) 0.032(4) 0.021(4) 0.017(4)
C67 0.201(17) 0.086(10) 0.180(19) 0.052(11) 0.074(15) 0.011(10)
C68 0.24(2) 0.144(11) 0.24(3) -0.003(17) 0.036(19) -0.086(14)
C69 0.115(4) 0.114(4) 0.115(4) 0.059(2) 0.0287(14) 0.0371(15)
C70 0.102(3) 0.101(3) 0.102(3) 0.0532(19) 0.0243(13) 0.0328(15)
C71 0.55(6) 0.35(4) 0.23(3) 0.21(3) 0.08(3) 0.28(4)
C72 0.29(3) 0.29(3) 0.21(3) 0.19(3) 0.09(2) 0.18(3)

loop_
_atom_type_symbol
_atom_type_description
_atom_type_scat_dispersion_real
_atom_type_scat_dispersion_imag
_atom_type_scat_source
C C 0.0033 0.0016 'International Tables Vol C Tables 4.2.6.8 and 6.1.1.4'
H H 0.0000 0.0000 'International Tables Vol C Tables 4.2.6.8 and 6.1.1.4'
N N 0.0061 0.0033 'International Tables Vol C Tables 4.2.6.8 and 6.1.1.4'
O O 0.0106 0.0060 'International Tables Vol C Tables 4.2.6.8 and 6.1.1.4'
Ca Ca 0.2262 0.3064 'International Tables Vol C Tables 4.2.6.8 and 6.1.1.4'
Cl Cl 0.1484 0.1585 'International Tables Vol C Tables 4.2.6.8 and 6.1.1.4'

loop_
_geom_angle_atom_site_label_1
_geom_angle_atom_site_label_2
_geom_angle_atom_site_label_3
_geom_angle
_geom_angle_site_symmetry_1
_geom_angle_site_symmetry_3
O12 Ca1 O3 103.4(2) . .
O12 Ca1 O24 80.3(2) . .
O3 Ca1 O24 91.9(3) . .
O12 Ca1 O8 91.8(2) . 1_665
O3 Ca1 O8 164.7(2) . 1_665
O24 Ca1 O8 91.6(2) . 1_665
O12 Ca1 O17 158.1(2) . 1_545
O3 Ca1 O17 88.8(2) . 1_545
O24 Ca1 O17 81.3(2) . 1_545
O8 Ca1 O17 77.00(18) 1_665 1_545
O12 Ca1 O15 126.1(2) . 1_556
O3 Ca1 O15 95.2(2) . 1_556
O24 Ca1 O15 149.7(2) . 1_556
O8 Ca1 O15 74.64(19) 1_665 1_556
O17 Ca1 O15 69.44(18) 1_545 1_556
O12 Ca1 O14 80.29(19) . 1_556
O3 Ca1 O14 86.6(2) . 1_556
O24 Ca1 O14 159.6(2) . 1_556
O8 Ca1 O14 95.25(18) 1_665 1_556
O17 Ca1 O14 118.99(18) 1_545 1_556
O15 Ca1 O14 50.59(16) 1_556 1_556
O12 Ca1 C58 102.4(2) . 1_556
O3 Ca1 C58 91.9(2) . 1_556
O24 Ca1 C58 174.8(2) . 1_556
O8 Ca1 C58 83.9(2) 1_665 1_556
O17 Ca1 C58 95.1(2) 1_545 1_556
O15 Ca1 C58 26.03(17) 1_556 1_556
O14 Ca1 C58 24.60(17) 1_556 1_556
O12 Ca1 Ca3 136.48(17) . 1_556
O3 Ca1 Ca3 117.6(2) . 1_556
O24 Ca1 Ca3 110.58(18) . 1_556
O8 Ca1 Ca3 47.46(14) 1_665 1_556
O17 Ca1 Ca3 42.97(13) 1_545 1_556
O15 Ca1 Ca3 40.92(12) 1_556 1_556
O14 Ca1 Ca3 88.00(13) 1_556 1_556
C58 Ca1 Ca3 64.39(16) 1_556 1_556
O12 Ca1 Ca2 60.77(15) . .
O3 Ca1 Ca2 68.95(18) . .
O24 Ca1 Ca2 128.96(19) . .
O8 Ca1 Ca2 119.31(14) 1_665 .
O17 Ca1 Ca2 141.09(14) 1_545 .
O15 Ca1 Ca2 80.84(14) 1_556 .
O14 Ca1 Ca2 32.59(12) 1_556 .
C58 Ca1 Ca2 55.97(16) 1_556 .
Ca3 Ca1 Ca2 120.30(7) 1_556 .
O12 Ca1 H24B 71.63(15) . .
O3 Ca1 H24B 108.7(2) . .
O24 Ca1 H24B 17.70(16) . .
O8 Ca1 H24B 76.71(15) 1_665 .
O17 Ca1 H24B 87.39(14) 1_545 .
O15 Ca1 H24B 146.42(13) 1_556 .
O14 Ca1 H24B 150.35(12) 1_556 .
C58 Ca1 H24B 159.33(15) 1_556 .
Ca3 Ca1 H24B 105.75(7) 1_556 .
Ca2 Ca1 H24B 129.24(7) . .
O2 Ca2 O11 98.0(3) . .
O2 Ca2 O23 92.3(3) . .
O11 Ca2 O23 89.2(3) . .
O2 Ca2 O14 86.5(2) . 1_556
O11 Ca2 O14 90.2(2) . 1_556
O23 Ca2 O14 178.6(3) . 1_556
O2 Ca2 O21 171.5(4) . .
O11 Ca2 O21 89.9(3) . .
O23 Ca2 O21 84.6(4) . .
O14 Ca2 O21 96.7(3) 1_556 .
O2 Ca2 O22 84.5(3) . .
O11 Ca2 O22 177.5(3) . .
O23 Ca2 O22 90.3(3) . .
O14 Ca2 O22 90.3(2) 1_556 .
O21 Ca2 O22 87.6(4) . .
O2 Ca2 Ca1 60.6(2) . .
O11 Ca2 Ca1 69.76(16) . .
O23 Ca2 Ca1 141.2(3) . .
O14 Ca2 Ca1 37.39(13) 1_556 .
O21 Ca2 Ca1 125.8(3) . .
O22 Ca2 Ca1 112.0(2) . .
O2 Ca2 H22B 103.5(2) . .
O11 Ca2 H22B 157.62(18) . .
O23 Ca2 H22B 83.9(3) . .
O14 Ca2 H22B 97.13(16) 1_556 .
O21 Ca2 H22B 68.4(3) . .
O22 Ca2 H22B 19.9(2) . .
Ca1 Ca2 H22B 126.85(8) . .
O2 Ca2 H21B 164.1(2) . .
O11 Ca2 H21B 73.82(18) . .
O23 Ca2 H21B 74.2(3) . .
O14 Ca2 H21B 106.89(14) 1_556 .
O21 Ca2 H21B 19.3(2) . .
O22 Ca2 H21B 103.7(2) . .
Ca1 Ca2 H21B 126.09(8) . .
H22B Ca2 H21B 83.81(7) . .
O2 Ca2 H23B 77.5(2) . .
O11 Ca2 H23B 81.23(18) . .
O23 Ca2 H23B 18.0(3) . .
O14 Ca2 H23B 160.54(15) 1_556 .
O21 Ca2 H23B 100.7(3) . .
O22 Ca2 H23B 99.0(2) . .
Ca1 Ca2 H23B 123.31(7) . .
H22B Ca2 H23B 97.33(8) . .
H21B Ca2 H23B 87.57(8) . .
O6 Ca3 O19 84.2(2) 1_665 .
O6 Ca3 O15 159.1(2) 1_665 .
O19 Ca3 O15 83.0(2) . .
O6 Ca3 O20 82.6(2) 1_665 .
O19 Ca3 O20 101.2(2) . .
O15 Ca3 O20 83.7(2) . .
O6 Ca3 O9 72.8(2) 1_665 1_664
O19 Ca3 O9 91.7(2) . 1_664
O15 Ca3 O9 123.97(19) . 1_664
O20 Ca3 O9 151.0(2) . 1_664
O6 Ca3 O17 125.6(2) 1_665 1_544
O19 Ca3 O17 148.0(2) . 1_544
O15 Ca3 O17 71.34(19) . 1_544
O20 Ca3 O17 94.8(2) . 1_544
O9 Ca3 O17 87.3(2) 1_664 1_544
O6 Ca3 O18 74.4(2) 1_665 1_544
O19 Ca3 O18 157.0(2) . 1_544
O15 Ca3 O18 119.9(2) . 1_544
O20 Ca3 O18 84.6(2) . 1_544
O9 Ca3 O18 74.2(2) 1_664 1_544
O17 Ca3 O18 51.35(18) 1_544 1_544
O6 Ca3 O8 122.4(2) 1_665 1_664
O19 Ca3 O8 82.4(2) . 1_664
O15 Ca3 O8 71.98(18) . 1_664
O20 Ca3 O8 154.90(19) . 1_664
O9 Ca3 O8 52.08(17) 1_664 1_664
O17 Ca3 O8 71.89(17) 1_544 1_664
O18 Ca3 O8 101.94(19) 1_544 1_664
O6 Ca3 C66 100.4(2) 1_665 1_544
O19 Ca3 C66 170.3(2) . 1_544
O15 Ca3 C66 94.8(2) . 1_544
O20 Ca3 C66 87.9(2) . 1_544
O9 Ca3 C66 81.7(2) 1_664 1_544
O17 Ca3 C66 25.41(19) 1_544 1_544
O18 Ca3 C66 26.07(19) 1_544 1_544
O8 Ca3 C66 88.0(2) 1_664 1_544
O6 Ca3 C33 97.5(2) 1_665 1_664
O19 Ca3 C33 86.0(2) . 1_664
O15 Ca3 C33 98.0(2) . 1_664
O20 Ca3 C33 172.8(2) . 1_664
O9 Ca3 C33 26.07(19) 1_664 1_664
O17 Ca3 C33 79.24(19) 1_544 1_664
O18 Ca3 C33 88.6(2) 1_544 1_664
O8 Ca3 C33 26.03(18) 1_664 1_664
C66 Ca3 C33 85.0(2) 1_544 1_664
O6 Ca3 Ca4 45.22(16) 1_665 1_544
O19 Ca3 Ca4 114.18(18) . 1_544
O15 Ca3 Ca4 155.53(15) . 1_544
O20 Ca3 Ca4 108.27(15) . 1_544
O9 Ca3 Ca4 42.89(14) 1_664 1_544
O17 Ca3 Ca4 86.14(15) 1_544 1_544
O18 Ca3 Ca4 43.62(15) 1_544 1_544
O8 Ca3 Ca4 92.36(13) 1_664 1_544
C66 Ca3 Ca4 65.23(18) 1_544 1_544
C33 Ca3 Ca4 67.61(18) 1_664 1_544
O6 Ca3 Ca1 156.96(17) 1_665 1_554
O19 Ca3 Ca1 105.36(18) . 1_554
O15 Ca3 Ca1 43.71(14) . 1_554
O20 Ca3 Ca1 114.99(16) . 1_554
O9 Ca3 Ca1 85.81(14) 1_664 1_554
O17 Ca3 Ca1 42.66(13) 1_544 1_554
O18 Ca3 Ca1 91.93(15) 1_544 1_554
O8 Ca3 Ca1 41.40(11) 1_664 1_554
C66 Ca3 Ca1 67.28(18) 1_544 1_554
C33 Ca3 Ca1 63.10(17) 1_664 1_554
Ca4 Ca3 Ca1 112.47(8) 1_544 1_554
O26 Ca4 O25 89.7(5) . .
O26 Ca4 O9 87.5(3) . 1_675
O25 Ca4 O9 85.9(4) . 1_675
O26 Ca4 O18 166.2(3) . .
O25 Ca4 O18 90.1(4) . .
O9 Ca4 O18 78.7(2) 1_675 .
O26 Ca4 O6 99.9(4) . 1_676
O25 Ca4 O6 154.0(4) . 1_676
O9 Ca4 O6 70.6(2) 1_675 1_676
O18 Ca4 O6 74.9(2) . 1_676
O26 Ca4 O5 85.5(4) . 1_676
O25 Ca4 O5 154.6(4) . 1_676
O9 Ca4 O5 118.7(2) 1_675 1_676
O18 Ca4 O5 100.3(3) . 1_676
O6 Ca4 O5 51.1(2) 1_676 1_676
O26 Ca4 C25 93.4(4) . 1_676
O25 Ca4 C25 176.8(4) . 1_676
O9 Ca4 C25 94.2(2) 1_675 1_676
O18 Ca4 C25 86.9(3) . 1_676
O6 Ca4 C25 25.0(2) 1_676 1_676
O5 Ca4 C25 26.1(2) 1_676 1_676
O26 Ca4 Ca3 119.9(3) . 1_566
O25 Ca4 Ca3 113.3(3) . 1_566
O9 Ca4 Ca3 43.97(14) 1_675 1_566
O18 Ca4 Ca3 48.14(15) . 1_566
O6 Ca4 Ca3 41.27(14) 1_676 1_566
O5 Ca4 Ca3 90.46(18) 1_676 1_566
C25 Ca4 Ca3 65.0(2) 1_676 1_566
O26 Ca4 H25B 108.9(3) . .
O25 Ca4 H25B 19.2(3) . .
O9 Ca4 H25B 85.19(17) 1_675 .
O18 Ca4 H25B 71.05(19) . .
O6 Ca4 H25B 141.39(16) 1_676 .
O5 Ca4 H25B 153.3(2) 1_676 .
C25 Ca4 H25B 157.6(2) 1_676 .
Ca3 Ca4 H25B 100.77(11) 1_566 .
C11 O1 C10 114.9(5) . .
C17 O2 Ca2 146.1(7) . .
C17 O3 Ca1 131.9(6) . .
C19 O4 C18 117.2(6) . .
C25 O5 Ca4 90.5(6) . 1_434
C25 O6 Ca3 156.3(6) . 1_445
C25 O6 Ca4 96.7(5) . 1_434
Ca3 O6 Ca4 93.5(2) 1_445 1_434
C27 O7 C26 114.6(6) . .
C33 O8 Ca1 139.8(4) . 1_445
C33 O8 Ca3 88.0(5) . 1_446
Ca1 O8 Ca3 91.14(18) 1_445 1_446
C33 O9 Ca4 155.9(5) . 1_435
C33 O9 Ca3 96.7(4) . 1_446
Ca4 O9 Ca3 93.1(2) 1_435 1_446
C44 O10 C43 115.7(5) . .
C50 O11 Ca2 133.9(5) . .
C50 O12 Ca1 150.7(5) . .
C52 O13 C51 117.3(5) . .
C58 O14 Ca2 149.8(5) . 1_554
C58 O14 Ca1 90.1(5) . 1_554
Ca2 O14 Ca1 110.0(2) 1_554 1_554
C58 O15 Ca3 147.0(4) . .
C58 O15 Ca1 96.4(5) . 1_554
Ca3 O15 Ca1 95.4(2) . 1_554
C60 O16 C59 121.1(5) . .
C66 O17 Ca1 159.4(5) . 1_565
C66 O17 Ca3 97.3(5) . 1_566
Ca1 O17 Ca3 94.36(17) 1_565 1_566
C66 O18 Ca4 139.6(6) . .
C66 O18 Ca3 88.7(5) . 1_566
Ca4 O18 Ca3 88.2(2) . 1_566
C69 O19 Ca3 128.4(8) . .
C70 O20 Ca3 131.7(7) . .
Ca2 O21 H21A 160.5(8) . .
Ca2 O21 H21B 94.2(6) . .
H21A O21 H21B 104.9(8) . .
Ca2 O22 H22A 146.0(8) . .
Ca2 O22 H22B 49.1(4) . .
H22A O22 H22B 103.7(10) . .
Ca2 O23 H23A 116.2(8) . .
Ca2 O23 H23B 105.4(7) . .
H23A O23 H23B 101.1(10) . .
Ca1 O24 H24A 148.5(6) . .
Ca1 O24 H24B 106.9(5) . .
H24A O24 H24B 104.3(7) . .
Ca4 O25 H25A 152.9(11) . .
Ca4 O25 H25B 92.4(11) . .
H25A O25 H25B 100.5(14) . .
Ca4 O26 H26C 153.3(12) . .
C69 N1 C67 122.1(11) . .
C69 N1 C68 117.2(15) . .
C67 N1 C68 120.0(15) . .
C70 N2 C72 119.3(14) . .
C70 N2 C71 131.7(17) . .
C72 N2 C71 107.3(15) . .
C2 C1 C6 119.9(7) . .
C2 C1 C10 120.0(7) . .
C6 C1 C10 119.7(7) . .
C1 C2 C3 118.4(7) . .
C1 C2 C8 119.0(7) . .
C3 C2 C8 122.6(7) . .
C4 C3 C2 121.7(7) . .
C4 C3 C18 120.0(6) . .
C2 C3 C18 118.3(7) . .
C3 C4 C5 119.7(6) . .
C3 C4 C9 121.0(7) . .
C5 C4 C9 119.2(7) . .
C6 C5 C4 118.9(7) . .
C6 C5 C26 119.7(7) . .
C4 C5 C26 121.4(6) . .
C5 C6 C1 120.8(7) . .
C5 C6 C7 119.0(7) . .
C1 C6 C7 120.2(6) . .
C6 C7 H7A 109.5 . .
C6 C7 H7B 109.5 . .
H7A C7 H7B 109.5 . .
C6 C7 H7C 109.5 . .
H7A C7 H7C 109.5 . .
H7B C7 H7C 109.5 . .
C2 C8 H8A 109.5 . .
C2 C8 H8B 109.5 . .
H8A C8 H8B 109.5 . .
C2 C8 H8C 109.5 . .
H8A C8 H8C 109.5 . .
H8B C8 H8C 109.5 . .
C4 C9 H9A 109.5 . .
C4 C9 H9B 109.5 . .
H9A C9 H9B 109.5 . .
C4 C9 H9C 109.5 . .
H9A C9 H9C 109.5 . .
H9B C9 H9C 109.5 . .
O1 C10 C1 110.7(5) . .
O1 C10 H10A 109.5 . .
C1 C10 H10A 109.5 . .
O1 C10 H10B 109.5 . .
C1 C10 H10B 109.5 . .
H10A C10 H10B 108.1 . .
C12 C11 O1 115.3(7) . .
C12 C11 C16 119.5(7) . .
O1 C11 C16 125.0(6) . .
C11 C12 C13 121.3(8) . .
C11 C12 H12 119.4 . .
C13 C12 H12 119.4 . .
C12 C13 C14 119.9(7) . .
C12 C13 H13 120.1 . .
C14 C13 H13 120.1 . .
C15 C14 C13 116.9(6) . .
C15 C14 C17 123.7(8) . .
C13 C14 C17 119.3(8) . .
C14 C15 C16 122.6(7) . .
C14 C15 H15 118.7 . .
C16 C15 H15 118.7 . .
C15 C16 C11 119.6(7) . .
C15 C16 H16 120.2 . .
C11 C16 H16 120.2 . .
O2 C17 O3 123.8(8) . .
O2 C17 C14 120.1(9) . .
O3 C17 C14 115.7(8) . .
O4 C18 C3 108.7(6) . .
O4 C18 H18A 109.9 . .
C3 C18 H18A 109.9 . .
O4 C18 H18B 109.9 . .
C3 C18 H18B 109.9 . .
H18A C18 H18B 108.3 . .
C24 C19 O4 124.9(8) . .
C24 C19 C20 118.7(9) . .
O4 C19 C20 116.4(8) . .
C21 C20 C19 122.2(9) . .
C21 C20 H20 118.9 . .
C19 C20 H20 118.9 . .
C20 C21 C22 121.3(8) . .
C20 C21 H21 119.4 . .
C22 C21 H21 119.4 . .
C21 C22 C23 116.2(9) . .
C21 C22 C25 124.3(8) . .
C23 C22 C25 119.3(8) . .
C24 C23 C22 121.2(8) . .
C24 C23 H23 119.4 . .
C22 C23 H23 119.4 . .
C19 C24 C23 120.3(7) . .
C19 C24 H24 119.9 . .
C23 C24 H24 119.9 . .
O6 C25 O5 121.7(9) . .
O6 C25 C22 121.4(8) . .
O5 C25 C22 116.5(8) . .
O6 C25 Ca4 58.4(5) . 1_434
O5 C25 Ca4 63.3(5) . 1_434
C22 C25 Ca4 174.4(7) . 1_434
O7 C26 C5 109.1(6) . .
O7 C26 H26A 109.9 . .
C5 C26 H26A 109.9 . .
O7 C26 H26B 109.9 . .
C5 C26 H26B 109.9 . .
H26A C26 H26B 108.3 . .
C32 C27 O7 115.8(6) . .
C32 C27 C28 119.5(7) . .
O7 C27 C28 124.5(6) . .
C27 C28 C29 118.6(7) . .
C27 C28 H28 120.7 . .
C29 C28 H28 120.7 . .
C30 C29 C28 119.9(7) . .
C30 C29 H29 120.0 . .
C28 C29 H29 120.0 . .
C31 C30 C29 121.2(7) . .
C31 C30 C33 121.1(7) . .
C29 C30 C33 117.6(7) . .
C30 C31 C32 118.4(7) . .
C30 C31 H31 120.8 . .
C32 C31 H31 120.8 . .
C27 C32 C31 121.8(7) . .
C27 C32 H32 119.1 . .
C31 C32 H32 119.1 . .
O8 C33 O9 123.2(7) . .
O8 C33 C30 116.5(7) . .
O9 C33 C30 120.3(7) . .
O8 C33 Ca3 66.0(4) . 1_446
O9 C33 Ca3 57.3(4) . 1_446
C30 C33 Ca3 174.5(5) . 1_446
C35 C34 C39 120.0(7) . .
C35 C34 C43 121.6(6) . .
C39 C34 C43 118.3(7) . .
C34 C35 C36 120.8(6) . .
C34 C35 C40 120.6(7) . .
C36 C35 C40 118.6(7) . .
C37 C36 C35 119.1(7) . .
C37 C36 C51 121.2(7) . .
C35 C36 C51 119.5(6) . .
C38 C37 C36 119.6(7) . .
C38 C37 C41 123.3(7) . .
C36 C37 C41 117.0(7) . .
C37 C38 C39 120.6(7) . .
C37 C38 C59 118.5(7) . .
C39 C38 C59 120.9(7) . .
C34 C39 C38 119.7(7) . .
C34 C39 C42 121.1(7) . .
C38 C39 C42 119.1(6) . .
C35 C40 H40A 109.5 . .
C35 C40 H40B 109.5 . .
H40A C40 H40B 109.5 . .
C35 C40 H40C 109.5 . .
H40A C40 H40C 109.5 . .
H40B C40 H40C 109.5 . .
C37 C41 H41A 109.5 . .
C37 C41 H41B 109.5 . .
H41A C41 H41B 109.5 . .
C37 C41 H41C 109.5 . .
H41A C41 H41C 109.5 . .
H41B C41 H41C 109.5 . .
C39 C42 H42A 109.5 . .
C39 C42 H42B 109.5 . .
H42A C42 H42B 109.5 . .
C39 C42 H42C 109.5 . .
H42A C42 H42C 109.5 . .
H42B C42 H42C 109.5 . .
O10 C43 C34 106.4(6) . .
O10 C43 H43A 110.4 . .
C34 C43 H43A 110.4 . .
O10 C43 H43B 110.4 . .
C34 C43 H43B 110.4 . .
H43A C43 H43B 108.6 . .
C45 C44 O10 124.7(6) . .
C45 C44 C49 121.3(7) . .
O10 C44 C49 114.0(6) . .
C44 C45 C46 118.9(7) . .
C44 C45 H45 120.5 . .
C46 C45 H45 120.5 . .
C47 C46 C45 122.7(7) . .
C47 C46 H46 118.6 . .
C45 C46 H46 118.6 . .
C46 C47 C48 117.7(6) . .
C46 C47 C50 122.8(6) . .
C48 C47 C50 119.5(6) . .
C49 C48 C47 121.0(6) . .
C49 C48 H48 119.5 . .
C47 C48 H48 119.5 . .
C48 C49 C44 118.3(7) . .
C48 C49 H49 120.8 . .
C44 C49 H49 120.8 . .
O11 C50 O12 124.7(7) . .
O11 C50 C47 116.4(6) . .
O12 C50 C47 118.8(7) . .
O13 C51 C36 105.9(6) . .
O13 C51 H51A 110.5 . .
C36 C51 H51A 110.5 . .
O13 C51 H51B 110.5 . .
C36 C51 H51B 110.5 . .
H51A C51 H51B 108.7 . .
O13 C52 C57 125.3(6) . .
O13 C52 C53 114.7(7) . .
C57 C52 C53 120.0(7) . .
C54 C53 C52 121.1(7) . .
C54 C53 H53 119.4 . .
C52 C53 H53 119.4 . .
C53 C54 C55 120.4(7) . .
C53 C54 H54 119.8 . .
C55 C54 H54 119.8 . .
C56 C55 C54 117.5(7) . .
C56 C55 C58 121.5(8) . .
C54 C55 C58 121.0(7) . .
C55 C56 C57 121.7(7) . .
C55 C56 H56 119.2 . .
C57 C56 H56 119.2 . .
C52 C57 C56 119.3(7) . .
C52 C57 H57 120.4 . .
C56 C57 H57 120.4 . .
O14 C58 O15 122.7(8) . .
O14 C58 C55 120.4(7) . .
O15 C58 C55 116.9(7) . .
O14 C58 Ca1 65.3(5) . 1_554
O15 C58 Ca1 57.5(4) . 1_554
C55 C58 Ca1 174.0(5) . 1_554
O16 C59 C38 105.0(5) . .
O16 C59 H59A 110.8 . .
C38 C59 H59A 110.8 . .
O16 C59 H59B 110.8 . .
C38 C59 H59B 110.8 . .
H59A C59 H59B 108.8 . .
O16 C60 C61 115.4(7) . .
O16 C60 C65 124.8(6) . .
C61 C60 C65 119.7(7) . .
C62 C61 C60 122.4(7) . .
C62 C61 H61 118.8 . .
C60 C61 H61 118.8 . .
C61 C62 C63 117.6(7) . .
C61 C62 H62 121.2 . .
C63 C62 H62 121.2 . .
C64 C63 C62 121.6(7) . .
C64 C63 C66 120.1(7) . .
C62 C63 C66 118.3(7) . .
C63 C64 C65 119.7(8) . .
C63 C64 H64 120.2 . .
C65 C64 H64 120.2 . .
C60 C65 C64 118.9(7) . .
C60 C65 H65 120.6 . .
C64 C65 H65 120.6 . .
O17 C66 O18 122.2(7) . .
O17 C66 C63 119.5(7) . .
O18 C66 C63 118.3(7) . .
O17 C66 Ca3 57.3(4) . 1_566
O18 C66 Ca3 65.3(4) . 1_566
C63 C66 Ca3 171.0(6) . 1_566
N1 C67 H67A 109.5 . .
N1 C67 H67B 109.5 . .
H67A C67 H67B 109.5 . .
N1 C67 H67C 109.5 . .
H67A C67 H67C 109.5 . .
H67B C67 H67C 109.5 . .
N1 C68 H68A 109.5 . .
N1 C68 H68B 109.5 . .
H68A C68 H68B 109.5 . .
N1 C68 H68C 109.5 . .
H68A C68 H68C 109.5 . .
H68B C68 H68C 109.5 . .
O19 C69 N1 121.0(12) . .
O19 C69 H69 119.5 . .
N1 C69 H69 119.5 . .
N2 C70 O20 134.2(14) . .
N2 C70 H70 112.9 . .
O20 C70 H70 112.9 . .
N2 C71 H71A 109.5 . .
N2 C71 H71B 109.5 . .
H71A C71 H71B 109.5 . .
N2 C71 H71C 109.5 . .
H71A C71 H71C 109.5 . .
H71B C71 H71C 109.5 . .
N2 C72 H72A 109.5 . .
N2 C72 H72B 109.5 . .
H72A C72 H72B 109.5 . .
N2 C72 H72C 109.5 . .
H72A C72 H72C 109.5 . .
H72B C72 H72C 109.5 . .

loop_
_geom_bond_atom_site_label_1
_geom_bond_atom_site_label_2
_geom_bond_distance
_geom_bond_site_symmetry_2
Ca1 O12 2.301(5) .
Ca1 O3 2.328(6) .
Ca1 O24 2.370(7) .
Ca1 O8 2.387(6) 1_665
Ca1 O17 2.453(5) 1_545
Ca1 O15 2.505(6) 1_556
Ca1 O14 2.679(6) 1_556
Ca1 C58 2.950(9) 1_556
Ca1 Ca3 3.609(4) 1_556
Ca1 Ca2 4.146(3) .
Ca1 H24B 2.754(2) .
Ca2 O2 2.262(7) .
Ca2 O11 2.310(7) .
Ca2 O23 2.375(8) .
Ca2 O14 2.376(6) 1_556
Ca2 O21 2.391(8) .
Ca2 O22 2.448(8) .
Ca2 H22B 1.983(2) .
Ca2 H21B 2.601(2) .
Ca2 H23B 2.744(3) .
Ca3 O6 2.343(6) 1_665
Ca3 O19 2.363(6) .
Ca3 O15 2.374(5) .
Ca3 O20 2.380(6) .
Ca3 O9 2.465(6) 1_664
Ca3 O17 2.467(6) 1_544
Ca3 O18 2.641(6) 1_544
Ca3 O8 2.659(6) 1_664
Ca3 C66 2.907(8) 1_544
Ca3 C33 2.910(8) 1_664
Ca3 Ca4 3.545(3) 1_544
Ca3 Ca1 3.609(4) 1_554
Ca4 O26 2.358(11) .
Ca4 O25 2.415(15) .
Ca4 O9 2.416(6) 1_675
Ca4 O18 2.447(7) .
Ca4 O6 2.521(7) 1_676
Ca4 O5 2.628(8) 1_676
Ca4 C25 2.941(11) 1_676
Ca4 Ca3 3.545(3) 1_566
Ca4 H25B 2.596(4) .
O1 C11 1.379(9) .
O1 C10 1.482(8) .
O2 C17 1.251(11) .
O3 C17 1.282(11) .
O4 C19 1.382(10) .
O4 C18 1.448(9) .
O5 C25 1.295(10) .
O5 Ca4 2.628(8) 1_434
O6 C25 1.249(10) .
O6 Ca3 2.343(6) 1_445
O6 Ca4 2.521(7) 1_434
O7 C27 1.385(9) .
O7 C26 1.470(8) .
O8 C33 1.278(9) .
O8 Ca1 2.387(5) 1_445
O8 Ca3 2.659(6) 1_446
O9 C33 1.287(9) .
O9 Ca4 2.416(6) 1_435
O9 Ca3 2.465(6) 1_446
O10 C44 1.408(8) .
O10 C43 1.474(7) .
O11 C50 1.252(9) .
O12 C50 1.264(8) .
O13 C52 1.394(9) .
O13 C51 1.445(8) .
O14 C58 1.228(9) .
O14 Ca2 2.376(6) 1_554
O14 Ca1 2.679(6) 1_554
O15 C58 1.302(8) .
O15 Ca1 2.505(6) 1_554
O16 C60 1.382(9) .
O16 C59 1.472(7) .
O17 C66 1.258(9) .
O17 Ca1 2.453(5) 1_565
O17 Ca3 2.467(6) 1_566
O18 C66 1.278(10) .
O18 Ca3 2.641(6) 1_566
O19 C69 1.283(8) .
O20 C70 1.274(8) .
O21 H21A 0.869(8) .
O21 H21B 0.862(10) .
O22 H22A 0.853(8) .
O22 H22B 0.892(8) .
O23 H23A 0.897(10) .
O23 H23B 0.880(11) .
O24 H24A 0.863(6) .
O24 H24B 0.875(7) .
O25 H25A 0.929(15) .
O25 H25B 0.856(13) .
O26 H26C 0.898(12) .
N1 C69 1.348(16) .
N1 C67 1.484(9) .
N1 C68 1.505(9) .
N2 C70 1.226(15) .
N2 C72 1.489(9) .
N2 C71 1.497(9) .
C1 C2 1.402(10) .
C1 C6 1.426(10) .
C1 C10 1.518(10) .
C2 C3 1.423(10) .
C2 C8 1.533(10) .
C3 C4 1.388(10) .
C3 C18 1.526(11) .
C4 C5 1.430(10) .
C4 C9 1.548(10) .
C5 C6 1.393(9) .
C5 C26 1.532(10) .
C6 C7 1.545(11) .
C7 H7A 0.9800 .
C7 H7B 0.9800 .
C7 H7C 0.9800 .
C8 H8A 0.9800 .
C8 H8B 0.9800 .
C8 H8C 0.9800 .
C9 H9A 0.9800 .
C9 H9B 0.9800 .
C9 H9C 0.9800 .
C10 H10A 0.9900 .
C10 H10B 0.9900 .
C11 C12 1.376(10) .
C11 C16 1.409(10) .
C12 C13 1.410(12) .
C12 H12 0.9500 .
C13 C14 1.444(11) .
C13 H13 0.9500 .
C14 C15 1.396(10) .
C14 C17 1.495(11) .
C15 C16 1.401(11) .
C15 H15 0.9500 .
C16 H16 0.9500 .
C18 H18A 0.9900 .
C18 H18B 0.9900 .
C19 C24 1.351(11) .
C19 C20 1.405(12) .
C20 C21 1.364(14) .
C20 H20 0.9500 .
C21 C22 1.389(13) .
C21 H21 0.9500 .
C22 C23 1.438(11) .
C22 C25 1.487(13) .
C23 C24 1.407(12) .
C23 H23 0.9500 .
C24 H24 0.9500 .
C25 Ca4 2.941(11) 1_434
C26 H26A 0.9900 .
C26 H26B 0.9900 .
C27 C32 1.378(10) .
C27 C28 1.393(10) .
C28 C29 1.425(11) .
C28 H28 0.9500 .
C29 C30 1.386(10) .
C29 H29 0.9500 .
C30 C31 1.372(10) .
C30 C33 1.564(10) .
C31 C32 1.405(11) .
C31 H31 0.9500 .
C32 H32 0.9500 .
C33 Ca3 2.910(8) 1_446
C34 C35 1.384(10) .
C34 C39 1.422(10) .
C34 C43 1.525(10) .
C35 C36 1.437(10) .
C35 C40 1.553(10) .
C36 C37 1.437(10) .
C36 C51 1.508(10) .
C37 C38 1.393(11) .
C37 C41 1.544(10) .
C38 C39 1.433(10) .
C38 C59 1.506(10) .
C39 C42 1.526(10) .
C40 H40A 0.9800 .
C40 H40B 0.9800 .
C40 H40C 0.9800 .
C41 H41A 0.9800 .
C41 H41B 0.9800 .
C41 H41C 0.9800 .
C42 H42A 0.9800 .
C42 H42B 0.9800 .
C42 H42C 0.9800 .
C43 H43A 0.9900 .
C43 H43B 0.9900 .
C44 C45 1.366(10) .
C44 C49 1.418(9) .
C45 C46 1.411(11) .
C45 H45 0.9500 .
C46 C47 1.365(9) .
C46 H46 0.9500 .
C47 C48 1.430(10) .
C47 C50 1.542(10) .
C48 C49 1.399(10) .
C48 H48 0.9500 .
C49 H49 0.9500 .
C51 H51A 0.9900 .
C51 H51B 0.9900 .
C52 C57 1.398(11) .
C52 C53 1.415(9) .
C53 C54 1.367(11) .
C53 H53 0.9500 .
C54 C55 1.484(11) .
C54 H54 0.9500 .
C55 C56 1.377(10) .
C55 C58 1.490(11) .
C56 C57 1.442(11) .
C56 H56 0.9500 .
C57 H57 0.9500 .
C58 Ca1 2.950(9) 1_554
C59 H59A 0.9900 .
C59 H59B 0.9900 .
C60 C61 1.396(9) .
C60 C65 1.410(12) .
C61 C62 1.382(10) .
C61 H61 0.9500 .
C62 C63 1.421(12) .
C62 H62 0.9500 .
C63 C64 1.389(10) .
C63 C66 1.523(11) .
C64 C65 1.422(11) .
C64 H64 0.9500 .
C65 H65 0.9500 .
C66 Ca3 2.907(8) 1_566
C67 H67A 0.9800 .
C67 H67B 0.9800 .
C67 H67C 0.9800 .
C68 H68A 0.9800 .
C68 H68B 0.9800 .
C68 H68C 0.9800 .
C69 H69 0.9500 .
C70 H70 0.9500 .
C71 H71A 0.9800 .
C71 H71B 0.9800 .
C71 H71C 0.9800 .
C72 H72A 0.9800 .
C72 H72B 0.9800 .
C72 H72C 0.9800 .

loop_
_geom_torsion_atom_site_label_1
_geom_torsion_atom_site_label_2
_geom_torsion_atom_site_label_3
_geom_torsion_atom_site_label_4
_geom_torsion
_geom_torsion_site_symmetry_1
_geom_torsion_site_symmetry_4
O12 Ca1 Ca2 O2 110.4(3) . .
O3 Ca1 Ca2 O2 -9.6(3) . .
O24 Ca1 Ca2 O2 65.0(3) . .
O8 Ca1 Ca2 O2 -175.4(3) 1_665 .
O17 Ca1 Ca2 O2 -68.8(3) 1_545 .
O15 Ca1 Ca2 O2 -108.8(3) 1_556 .
O14 Ca1 Ca2 O2 -128.5(3) 1_556 .
C58 Ca1 Ca2 O2 -117.2(3) 1_556 .
Ca3 Ca1 Ca2 O2 -120.1(3) 1_556 .
O12 Ca1 Ca2 O11 -1.8(3) . .
O3 Ca1 Ca2 O11 -121.8(3) . .
O24 Ca1 Ca2 O11 -47.3(3) . .
O8 Ca1 Ca2 O11 72.4(3) 1_665 .
O17 Ca1 Ca2 O11 178.9(3) 1_545 .
O15 Ca1 Ca2 O11 138.9(2) 1_556 .
O14 Ca1 Ca2 O11 119.3(3) 1_556 .
C58 Ca1 Ca2 O11 130.6(3) 1_556 .
Ca3 Ca1 Ca2 O11 127.6(2) 1_556 .
O12 Ca1 Ca2 O23 59.3(5) . .
O3 Ca1 Ca2 O23 -60.7(5) . .
O24 Ca1 Ca2 O23 13.9(5) . .
O8 Ca1 Ca2 O23 133.5(5) 1_665 .
O17 Ca1 Ca2 O23 -120.0(5) 1_545 .
O15 Ca1 Ca2 O23 -160.0(4) 1_556 .
O14 Ca1 Ca2 O23 -179.6(5) 1_556 .
C58 Ca1 Ca2 O23 -168.3(5) 1_556 .
Ca3 Ca1 Ca2 O23 -171.3(4) 1_556 .
O12 Ca1 Ca2 O14 -121.1(3) . 1_556
O3 Ca1 Ca2 O14 118.9(3) . 1_556
O24 Ca1 Ca2 O14 -166.5(3) . 1_556
O8 Ca1 Ca2 O14 -46.9(3) 1_665 1_556
O17 Ca1 Ca2 O14 59.7(3) 1_545 1_556
O15 Ca1 Ca2 O14 19.6(2) 1_556 1_556
C58 Ca1 Ca2 O14 11.3(3) 1_556 1_556
Ca3 Ca1 Ca2 O14 8.4(2) 1_556 1_556
O12 Ca1 Ca2 O21 -76.2(4) . .
O3 Ca1 Ca2 O21 163.8(4) . .
O24 Ca1 Ca2 O21 -121.6(4) . .
O8 Ca1 Ca2 O21 -2.0(3) 1_665 .
O17 Ca1 Ca2 O21 104.6(4) 1_545 .
O15 Ca1 Ca2 O21 64.5(3) 1_556 .
O14 Ca1 Ca2 O21 44.9(4) 1_556 .
C58 Ca1 Ca2 O21 56.2(3) 1_556 .
Ca3 Ca1 Ca2 O21 53.3(3) 1_556 .
O12 Ca1 Ca2 O22 -179.9(3) . .
O3 Ca1 Ca2 O22 60.1(3) . .
O24 Ca1 Ca2 O22 134.7(3) . .
O8 Ca1 Ca2 O22 -105.7(3) 1_665 .
O17 Ca1 Ca2 O22 0.8(3) 1_545 .
O15 Ca1 Ca2 O22 -39.2(3) 1_556 .
O14 Ca1 Ca2 O22 -58.8(3) 1_556 .
C58 Ca1 Ca2 O22 -47.5(3) 1_556 .
Ca3 Ca1 Ca2 O22 -50.4(2) 1_556 .
O11 Ca2 O2 C17 97.6(14) . .
O23 Ca2 O2 C17 -173.0(14) . .
O14 Ca2 O2 C17 7.8(13) 1_556 .
O21 Ca2 O2 C17 -104(2) . .
O22 Ca2 O2 C17 -82.9(14) . .
Ca1 Ca2 O2 C17 36.3(13) . .
O12 Ca1 O3 C17 -49.5(9) . .
O24 Ca1 O3 C17 -129.9(9) . .
O8 Ca1 O3 C17 127.1(10) 1_665 .
O17 Ca1 O3 C17 148.8(9) 1_545 .
O15 Ca1 O3 C17 79.6(9) 1_556 .
O14 Ca1 O3 C17 29.7(9) 1_556 .
C58 Ca1 O3 C17 53.7(9) 1_556 .
Ca3 Ca1 O3 C17 115.6(9) 1_556 .
Ca2 Ca1 O3 C17 1.5(8) . .
O2 Ca2 O11 C50 -51.6(9) . .
O23 Ca2 O11 C50 -143.8(9) . .
O14 Ca2 O11 C50 34.9(8) 1_556 .
O21 Ca2 O11 C50 131.6(9) . .
O22 Ca2 O11 C50 138(6) . .
Ca1 Ca2 O11 C50 2.9(8) . .
O3 Ca1 O12 C50 59.8(12) . .
O24 Ca1 O12 C50 149.4(12) . .
O8 Ca1 O12 C50 -119.3(11) 1_665 .
O17 Ca1 O12 C50 -177.7(9) 1_545 .
O15 Ca1 O12 C50 -47.0(12) 1_556 .
O14 Ca1 O12 C50 -24.3(11) 1_556 .
C58 Ca1 O12 C50 -35.2(12) 1_556 .
Ca3 Ca1 O12 C50 -100.9(11) 1_556 .
Ca2 Ca1 O12 C50 3.6(11) . .
O6 Ca3 O15 C58 63.0(11) 1_665 .
O19 Ca3 O15 C58 10.4(9) . .
O20 Ca3 O15 C58 112.5(9) . .
O9 Ca3 O15 C58 -76.9(9) 1_664 .
O17 Ca3 O15 C58 -150.2(9) 1_544 .
O18 Ca3 O15 C58 -167.5(9) 1_544 .
O8 Ca3 O15 C58 -73.8(9) 1_664 .
C66 Ca3 O15 C58 -160.1(9) 1_544 .
C33 Ca3 O15 C58 -74.5(9) 1_664 .
Ca4 Ca3 O15 C58 -126.2(8) 1_544 .
Ca1 Ca3 O15 C58 -110.6(9) 1_554 .
O6 Ca3 O15 Ca1 173.6(5) 1_665 1_554
O19 Ca3 O15 Ca1 121.0(2) . 1_554
O20 Ca3 O15 Ca1 -136.9(2) . 1_554
O9 Ca3 O15 Ca1 33.7(3) 1_664 1_554
O17 Ca3 O15 Ca1 -39.65(16) 1_544 1_554
O18 Ca3 O15 Ca1 -56.9(3) 1_544 1_554
O8 Ca3 O15 Ca1 36.75(15) 1_664 1_554
C66 Ca3 O15 Ca1 -49.5(2) 1_544 1_554
C33 Ca3 O15 Ca1 36.1(2) 1_664 1_554
Ca4 Ca3 O15 Ca1 -15.6(4) 1_544 1_554
O26 Ca4 O18 C66 53.0(19) . .
O25 Ca4 O18 C66 -36.2(9) . .
O9 Ca4 O18 C66 49.6(8) 1_675 .
O6 Ca4 O18 C66 122.4(8) 1_676 .
O5 Ca4 O18 C66 167.1(8) 1_676 .
C25 Ca4 O18 C66 144.6(8) 1_676 .
Ca3 Ca4 O18 C66 85.9(8) 1_566 .
O26 Ca4 O18 Ca3 -32.9(17) . 1_566
O25 Ca4 O18 Ca3 -122.0(4) . 1_566
O9 Ca4 O18 Ca3 -36.2(2) 1_675 1_566
O6 Ca4 O18 Ca3 36.52(19) 1_676 1_566
O5 Ca4 O18 Ca3 81.3(2) 1_676 1_566
C25 Ca4 O18 Ca3 58.8(2) 1_676 1_566
O6 Ca3 O19 C69 47.5(10) 1_665 .
O15 Ca3 O19 C69 -149.0(10) . .
O20 Ca3 O19 C69 128.8(10) . .
O9 Ca3 O19 C69 -25.0(10) 1_664 .
O17 Ca3 O19 C69 -112.6(10) 1_544 .
O18 Ca3 O19 C69 26.3(13) 1_544 .
O8 Ca3 O19 C69 -76.4(10) 1_664 .
C66 Ca3 O19 C69 -71.5(17) 1_544 .
C33 Ca3 O19 C69 -50.4(10) 1_664 .
Ca4 Ca3 O19 C69 12.8(10) 1_544 .
Ca1 Ca3 O19 C69 -111.1(9) 1_554 .
O6 Ca3 O20 C70 -40.8(9) 1_665 .
O19 Ca3 O20 C70 -123.4(9) . .
O15 Ca3 O20 C70 155.1(9) . .
O9 Ca3 O20 C70 -8.7(11) 1_664 .
O17 Ca3 O20 C70 84.5(9) 1_544 .
O18 Ca3 O20 C70 34.1(9) 1_544 .
O8 Ca3 O20 C70 140.7(9) 1_664 .
C66 Ca3 O20 C70 60.0(9) 1_544 .
C33 Ca3 O20 C70 51(2) 1_664 .
Ca4 Ca3 O20 C70 -3.0(9) 1_544 .
Ca1 Ca3 O20 C70 123.7(9) 1_554 .
C6 C1 C2 C3 -3.6(9) . .
C10 C1 C2 C3 169.2(6) . .
C6 C1 C2 C8 177.2(6) . .
C10 C1 C2 C8 -10.1(9) . .
C1 C2 C3 C4 -2.2(9) . .
C8 C2 C3 C4 177.0(6) . .
C1 C2 C3 C18 179.2(6) . .
C8 C2 C3 C18 -1.6(9) . .
C2 C3 C4 C5 2.6(9) . .
C18 C3 C4 C5 -178.8(6) . .
C2 C3 C4 C9 -173.1(6) . .
C18 C3 C4 C9 5.5(9) . .
C3 C4 C5 C6 2.9(9) . .
C9 C4 C5 C6 178.7(6) . .
C3 C4 C5 C26 -175.8(6) . .
C9 C4 C5 C26 0.0(9) . .
C4 C5 C6 C1 -8.7(9) . .
C26 C5 C6 C1 170.0(6) . .
C4 C5 C6 C7 170.3(6) . .
C26 C5 C6 C7 -11.0(9) . .
C2 C1 C6 C5 9.2(9) . .
C10 C1 C6 C5 -163.6(6) . .
C2 C1 C6 C7 -169.8(6) . .
C10 C1 C6 C7 17.4(9) . .
C11 O1 C10 C1 -164.7(6) . .
C2 C1 C10 O1 92.9(8) . .
C6 C1 C10 O1 -94.4(8) . .
C10 O1 C11 C12 -172.5(8) . .
C10 O1 C11 C16 2.0(11) . .
O1 C11 C12 C13 -178.8(9) . .
C16 C11 C12 C13 6.3(15) . .
C11 C12 C13 C14 -5.4(16) . .
C12 C13 C14 C15 2.9(14) . .
C12 C13 C14 C17 -177.8(9) . .
C13 C14 C15 C16 -1.5(13) . .
C17 C14 C15 C16 179.2(9) . .
C14 C15 C16 C11 2.4(14) . .
C12 C11 C16 C15 -4.8(14) . .
O1 C11 C16 C15 -179.1(8) . .
Ca2 O2 C17 O3 -48(2) . .
Ca2 O2 C17 C14 139.8(10) . .
Ca1 O3 C17 O2 15.2(16) . .
Ca1 O3 C17 C14 -172.2(6) . .
C15 C14 C17 O2 164.1(10) . .
C13 C14 C17 O2 -15.2(15) . .
C15 C14 C17 O3 -8.8(14) . .
C13 C14 C17 O3 171.9(9) . .
C19 O4 C18 C3 -169.2(6) . .
C4 C3 C18 O4 -84.8(7) . .
C2 C3 C18 O4 93.8(7) . .
C18 O4 C19 C24 -2.6(11) . .
C18 O4 C19 C20 175.7(7) . .
C24 C19 C20 C21 4.3(15) . .
O4 C19 C20 C21 -174.1(9) . .
C19 C20 C21 C22 -1.6(17) . .
C20 C21 C22 C23 -1.4(15) . .
C20 C21 C22 C25 -177.2(10) . .
C21 C22 C23 C24 1.9(14) . .
C25 C22 C23 C24 177.9(8) . .
O4 C19 C24 C23 174.5(8) . .
C20 C19 C24 C23 -3.8(13) . .
C22 C23 C24 C19 0.8(14) . .
Ca3 O6 C25 O5 116.2(14) 1_445 .
Ca4 O6 C25 O5 1.3(10) 1_434 .
Ca3 O6 C25 C22 -71.7(17) 1_445 .
Ca4 O6 C25 C22 173.4(8) 1_434 .
Ca3 O6 C25 Ca4 114.9(14) 1_445 1_434
Ca4 O5 C25 O6 -1.3(9) 1_434 .
Ca4 O5 C25 C22 -173.7(8) 1_434 .
C21 C22 C25 O6 179.2(9) . .
C23 C22 C25 O6 3.6(14) . .
C21 C22 C25 O5 -8.3(15) . .
C23 C22 C25 O5 176.0(9) . .
C21 C22 C25 Ca4 -95(6) . 1_434
C23 C22 C25 Ca4 89(6) . 1_434
C27 O7 C26 C5 177.2(6) . .
C6 C5 C26 O7 105.4(7) . .
C4 C5 C26 O7 -75.9(8) . .
C26 O7 C27 C32 -175.5(7) . .
C26 O7 C27 C28 -0.1(11) . .
C32 C27 C28 C29 -8.6(13) . .
O7 C27 C28 C29 176.1(7) . .
C27 C28 C29 C30 5.1(13) . .
C28 C29 C30 C31 -1.1(12) . .
C28 C29 C30 C33 178.0(7) . .
C29 C30 C31 C32 0.6(12) . .
C33 C30 C31 C32 -178.5(7) . .
O7 C27 C32 C31 -175.9(7) . .
C28 C27 C32 C31 8.4(12) . .
C30 C31 C32 C27 -4.3(12) . .
Ca1 O8 C33 O9 -86.3(10) 1_445 .
Ca3 O8 C33 O9 3.1(7) 1_446 .
Ca1 O8 C33 C30 96.1(8) 1_445 .
Ca3 O8 C33 C30 -174.5(5) 1_446 .
Ca1 O8 C33 Ca3 -89.4(7) 1_445 1_446
Ca4 O9 C33 O8 110.0(12) 1_435 .
Ca3 O9 C33 O8 -3.4(7) 1_446 .
Ca4 O9 C33 C30 -72.5(13) 1_435 .
Ca3 O9 C33 C30 174.1(5) 1_446 .
Ca4 O9 C33 Ca3 113.4(11) 1_435 1_446
C31 C30 C33 O8 0.3(11) . .
C29 C30 C33 O8 -178.8(7) . .
C31 C30 C33 O9 -177.4(7) . .
C29 C30 C33 O9 3.5(11) . .
C31 C30 C33 Ca3 -115(6) . 1_446
C29 C30 C33 Ca3 66(6) . 1_446
C39 C34 C35 C36 -5.1(9) . .
C43 C34 C35 C36 172.7(6) . .
C39 C34 C35 C40 175.5(6) . .
C43 C34 C35 C40 -6.7(9) . .
C34 C35 C36 C37 3.4(9) . .
C40 C35 C36 C37 -177.2(6) . .
C34 C35 C36 C51 178.6(6) . .
C40 C35 C36 C51 -2.0(9) . .
C35 C36 C37 C38 -0.3(9) . .
C51 C36 C37 C38 -175.4(6) . .
C35 C36 C37 C41 -177.9(6) . .
C51 C36 C37 C41 7.0(9) . .
C36 C37 C38 C39 -1.1(9) . .
C41 C37 C38 C39 176.3(6) . .
C36 C37 C38 C59 -178.7(5) . .
C41 C37 C38 C59 -1.3(9) . .
C35 C34 C39 C38 3.6(9) . .
C43 C34 C39 C38 -174.2(6) . .
C35 C34 C39 C42 -177.5(6) . .
C43 C34 C39 C42 4.6(9) . .
C37 C38 C39 C34 -0.5(9) . .
C59 C38 C39 C34 177.1(6) . .
C37 C38 C39 C42 -179.4(6) . .
C59 C38 C39 C42 -1.8(9) . .
C44 O10 C43 C34 172.5(6) . .
C35 C34 C43 O10 96.1(7) . .
C39 C34 C43 O10 -86.0(7) . .
C43 O10 C44 C45 -1.6(11) . .
C43 O10 C44 C49 175.8(6) . .
O10 C44 C45 C46 -179.5(7) . .
C49 C44 C45 C46 3.2(12) . .
C44 C45 C46 C47 -2.9(12) . .
C45 C46 C47 C48 1.3(11) . .
C45 C46 C47 C50 -179.7(7) . .
C46 C47 C48 C49 -0.1(11) . .
C50 C47 C48 C49 -179.2(7) . .
C47 C48 C49 C44 0.5(12) . .
C45 C44 C49 C48 -2.1(12) . .
O10 C44 C49 C48 -179.6(7) . .
Ca2 O11 C50 O12 -2.5(14) . .
Ca2 O11 C50 C47 179.2(5) . .
Ca1 O12 C50 O11 -2.7(18) . .
Ca1 O12 C50 C47 175.6(7) . .
C46 C47 C50 O11 3.2(11) . .
C48 C47 C50 O11 -177.8(7) . .
C46 C47 C50 O12 -175.2(7) . .
C48 C47 C50 O12 3.8(11) . .
C52 O13 C51 C36 -170.0(6) . .
C37 C36 C51 O13 100.3(7) . .
C35 C36 C51 O13 -74.8(8) . .
C51 O13 C52 C57 -1.9(10) . .
C51 O13 C52 C53 178.2(6) . .
O13 C52 C53 C54 -178.7(7) . .
C57 C52 C53 C54 1.3(11) . .
C52 C53 C54 C55 -0.8(11) . .
C53 C54 C55 C56 1.3(11) . .
C53 C54 C55 C58 178.5(7) . .
C54 C55 C56 C57 -2.4(11) . .
C58 C55 C56 C57 -179.5(7) . .
O13 C52 C57 C56 177.7(7) . .
C53 C52 C57 C56 -2.3(12) . .
C55 C56 C57 C52 3.0(12) . .
Ca2 O14 C58 O15 128.8(8) 1_554 .
Ca1 O14 C58 O15 -4.4(7) 1_554 .
Ca2 O14 C58 C55 -49.0(12) 1_554 .
Ca1 O14 C58 C55 177.8(6) 1_554 .
Ca2 O14 C58 Ca1 133.2(9) 1_554 1_554
Ca3 O15 C58 O14 115.0(9) . .
Ca1 O15 C58 O14 4.7(7) 1_554 .
Ca3 O15 C58 C55 -67.1(11) . .
Ca1 O15 C58 C55 -177.4(5) 1_554 .
Ca3 O15 C58 Ca1 110.3(9) . 1_554
C56 C55 C58 O14 -11.5(11) . .
C54 C55 C58 O14 171.5(6) . .
C56 C55 C58 O15 170.6(6) . .
C54 C55 C58 O15 -6.5(10) . .
C56 C55 C58 Ca1 149(5) . 1_554
C54 C55 C58 Ca1 -28(5) . 1_554
C60 O16 C59 C38 158.7(7) . .
C37 C38 C59 O16 87.7(7) . .
C39 C38 C59 O16 -89.9(8) . .
C59 O16 C60 C61 177.1(7) . .
C59 O16 C60 C65 1.1(12) . .
O16 C60 C61 C62 177.7(8) . .
C65 C60 C61 C62 -6.1(14) . .
C60 C61 C62 C63 4.1(13) . .
C61 C62 C63 C64 0.3(13) . .
C61 C62 C63 C66 178.0(8) . .
C62 C63 C64 C65 -2.5(13) . .
C66 C63 C64 C65 179.8(8) . .
O16 C60 C65 C64 179.5(8) . .
C61 C60 C65 C64 3.7(14) . .
C63 C64 C65 C60 0.5(14) . .
Ca1 O17 C66 O18 115.6(14) 1_565 .
Ca3 O17 C66 O18 -8.2(8) 1_566 .
Ca1 O17 C66 C63 -66.1(16) 1_565 .
Ca3 O17 C66 C63 170.2(6) 1_566 .
Ca1 O17 C66 Ca3 123.7(14) 1_565 1_566
Ca4 O18 C66 O17 -78.1(11) . .
Ca3 O18 C66 O17 7.6(8) 1_566 .
Ca4 O18 C66 C63 103.5(8) . .
Ca3 O18 C66 C63 -170.8(6) 1_566 .
Ca4 O18 C66 Ca3 -85.7(7) . 1_566
C64 C63 C66 O17 176.4(8) . .
C62 C63 C66 O17 -1.3(12) . .
C64 C63 C66 O18 -5.2(12) . .
C62 C63 C66 O18 177.1(8) . .
C64 C63 C66 Ca3 -117(3) . 1_566
C62 C63 C66 Ca3 66(4) . 1_566
Ca3 O19 C69 N1 173.6(10) . .
C67 N1 C69 O19 -2(2) . .
C68 N1 C69 O19 -172.1(16) . .
C72 N2 C70 O20 -15(3) . .
C71 N2 C70 O20 -178(2) . .
Ca3 O20 C70 N2 155.6(13) . .

loop_
_platon_squeeze_void_nr
_platon_squeeze_void_average_x
_platon_squeeze_void_average_y
_platon_squeeze_void_average_z
_platon_squeeze_void_volume
_platon_squeeze_void_count_electrons
_platon_squeeze_void_content
1 0.005 -0.030 0.470 1781 363 ' '
